data_4132087
loop_
_publ_author_name
'Duan, Peng-Cheng'
'Manz, Dennis-Helmut'
'Dechert, Sebastian'
'Demeshko, Serhiy'
'Meyer, Franc'

_publ_section_title
;
 Reductive O<sub>2</sub> Binding at a Dihydride Complex Leading to Redox
 Interconvertible \m-1,2-Peroxo and \m-1,2-Superoxo Dinickel(II)
 Intermediates.
;
_journal_issue 14
_journal_name_full 'Journal of the American Chemical Society'
_journal_page_first 4929
_journal_page_last 4939
_journal_paper_doi 10.1021/jacs.8b01468
_journal_volume 140
_journal_year 2018
_chemical_formula_moiety 'C39 H53 N6 Ni2 O2, 0.5(C4 H8 O)'
_chemical_formula_sum 'C41 H57 N6 Ni2 O2.5'
_chemical_formula_weight 791.34
_space_group_crystal_system monoclinic
_space_group_IT_number 14
_space_group_name_Hall '-P 2ybc'
_space_group_name_H-M_alt 'P 1 21/c 1'
_atom_sites_solution_hydrogens geom
_audit_creation_method SHELXL-2014/7
_cell_angle_alpha 90
_cell_angle_beta 113.291(2)
_cell_angle_gamma 90
_cell_formula_units_Z 4
_cell_length_a 17.3032(5)
_cell_length_b 14.2469(4)
_cell_length_c 17.1692(5)
_cell_measurement_reflns_used 53345
_cell_measurement_temperature 133(2)
_cell_measurement_theta_max 26.802
_cell_measurement_theta_min 1.920
_cell_volume 3887.6(2)
_computing_cell_refinement 'X-AREA (Stoe & Cie, 2002)'
_computing_data_collection 'X-AREA (Stoe & Cie, 2002)'
_computing_data_reduction 'X-AREA (Stoe & Cie, 2002)'
_computing_molecular_graphics 'DIAMOND (Brandenburg, 2012)'
_computing_publication_material 'SHELXL-2014 (Sheldrick, 2014)'
_computing_structure_refinement 'SHELXL-2014/7 (Sheldrick, 2014)'
_computing_structure_solution 'SHELXS-2014 (Sheldrick, 2014)'
_diffrn_ambient_temperature 133(2)
_diffrn_measured_fraction_theta_full 1.000
_diffrn_measured_fraction_theta_max 0.991
_diffrn_measurement_device_type 'Stoe IPDS II'
_diffrn_measurement_method \w
_diffrn_radiation_type MoK\a
_diffrn_radiation_wavelength 0.71073
_diffrn_reflns_av_R_equivalents 0.0475
_diffrn_reflns_av_unetI/netI 0.0277
_diffrn_reflns_Laue_measured_fraction_full 1.000
_diffrn_reflns_Laue_measured_fraction_max 0.991
_diffrn_reflns_limit_h_max 21
_diffrn_reflns_limit_h_min -21
_diffrn_reflns_limit_k_max 18
_diffrn_reflns_limit_k_min -18
_diffrn_reflns_limit_l_max 21
_diffrn_reflns_limit_l_min -21
_diffrn_reflns_number 53345
_diffrn_reflns_point_group_measured_fraction_full 1.000
_diffrn_reflns_point_group_measured_fraction_max 0.991
_diffrn_reflns_theta_full 25.242
_diffrn_reflns_theta_max 26.802
_diffrn_reflns_theta_min 1.920
_diffrn_source 'fine-focus sealed tube'
_exptl_absorpt_coefficient_mu 1.013
_exptl_absorpt_correction_T_max 0.8761
_exptl_absorpt_correction_T_min 0.5050
_exptl_absorpt_correction_type numerical
_exptl_absorpt_process_details 'X-RED (Stoe & Cie, 2002)'
_exptl_crystal_colour black
_exptl_crystal_density_diffrn 1.352
_exptl_crystal_description block
_exptl_crystal_F_000 1684
_exptl_crystal_size_max 0.480
_exptl_crystal_size_mid 0.220
_exptl_crystal_size_min 0.210
_refine_diff_density_max 0.894
_refine_diff_density_min -0.521
_refine_diff_density_rms 0.049
_refine_ls_extinction_method none
_refine_ls_goodness_of_fit_ref 1.027
_refine_ls_hydrogen_treatment constr
_refine_ls_matrix_type full
_refine_ls_number_parameters 508
_refine_ls_number_reflns 8239
_refine_ls_number_restraints 7
_refine_ls_restrained_S_all 1.027
_refine_ls_R_factor_all 0.0477
_refine_ls_R_factor_gt 0.0347
_refine_ls_shift/su_max 0.001
_refine_ls_shift/su_mean 0.000
_refine_ls_structure_factor_coef Fsqd
_refine_ls_weighting_details 'w=1/[\s^2^(Fo^2^)+(0.0427P)^2^+1.3077P] where P=(Fo^2^+2Fc^2^)/3'
_refine_ls_weighting_scheme calc
_refine_ls_wR_factor_gt 0.0776
_refine_ls_wR_factor_ref 0.0817
_reflns_Friedel_coverage 0.000
_reflns_number_gt 6848
_reflns_number_total 8239
_reflns_threshold_expression 'I > 2\s(I)'
_cod_data_source_file ja8b01468_si_002.cif
_cod_data_source_block 3-pd135b
_cod_original_sg_symbol_H-M 'P 21/c'
_cod_original_formula_sum 'C41 H57 N6 Ni2 O2.50'
_cod_database_code 4132087
_shelx_shelxl_version_number 2014/7
_shelx_space_group_comment
;
The symmetry employed for this shelxl refinement is uniquely defined
by the following loop, which should always be used as a source of
symmetry information in preference to the above space-group names.
They are only intended as comments.
;
_shelx_estimated_absorpt_t_min 0.642
_shelx_estimated_absorpt_t_max 0.815

loop_
_space_group_symop_operation_xyz
'x, y, z'
'-x, y+1/2, -z+1/2'
'-x, -y, -z'
'x, -y-1/2, z-1/2'

loop_
_atom_site_label
_atom_site_type_symbol
_atom_site_fract_x
_atom_site_fract_y
_atom_site_fract_z
_atom_site_U_iso_or_equiv
_atom_site_adp_type
_atom_site_occupancy
_atom_site_site_symmetry_order
_atom_site_calc_flag
_atom_site_refinement_flags_posn
_atom_site_refinement_flags_adp
_atom_site_refinement_flags_occupancy
_atom_site_disorder_assembly
_atom_site_disorder_group
Ni1 Ni 0.62181(2) 0.64542(2) 0.48787(2) 0.02450(7) Uani 1 1 d . . . . .
Ni2 Ni 0.67822(2) 0.49346(2) 0.68529(2) 0.02413(7) Uani 1 1 d . . . . .
O1 O 0.71726(10) 0.58179(14) 0.55452(12) 0.0517(5) Uani 1 1 d . . . . .
O2 O 0.73279(10) 0.51878(15) 0.61573(11) 0.0513(5) Uani 1 1 d . . . . .
N1 N 0.56032(10) 0.60679(11) 0.54769(10) 0.0256(3) Uani 1 1 d . . . . .
N2 N 0.58129(10) 0.55573(11) 0.61976(10) 0.0252(3) Uani 1 1 d . . . . .
N3 N 0.51958(10) 0.70075(11) 0.41655(10) 0.0256(3) Uani 1 1 d . . . . .
N4 N 0.68331(10) 0.69453(12) 0.42657(11) 0.0309(4) Uani 1 1 d . . . . .
N5 N 0.61594(10) 0.46296(12) 0.75034(10) 0.0264(3) Uani 1 1 d . . . . .
N6 N 0.77727(10) 0.42883(12) 0.75717(11) 0.0289(4) Uani 1 1 d . . . . .
C1 C 0.44737(12) 0.59983(14) 0.57959(13) 0.0279(4) Uani 1 1 d . . . . .
H1 H 0.3923 0.6084 0.5778 0.034 Uiso 1 1 calc R U . . .
C2 C 0.48006(12) 0.63375(13) 0.52312(12) 0.0261(4) Uani 1 1 d . . . . .
C3 C 0.51341(12) 0.55065(14) 0.63902(12) 0.0257(4) Uani 1 1 d . . . . .
C4 C 0.44880(11) 0.68923(14) 0.44354(13) 0.0274(4) Uani 1 1 d . . . . .
H4A H 0.4015 0.6561 0.3991 0.033 Uiso 1 1 calc R U . . .
H4B H 0.4286 0.7514 0.4533 0.033 Uiso 1 1 calc R U . . .
C5 C 0.50395(12) 0.74670(14) 0.34467(13) 0.0287(4) Uani 1 1 d . . . . .
C6 C 0.56554(13) 0.76390(15) 0.31360(13) 0.0337(5) Uani 1 1 d . . . . .
H6 H 0.5478 0.7932 0.2596 0.040 Uiso 1 1 calc R U . . .
C7 C 0.65086(14) 0.74234(15) 0.35406(14) 0.0336(5) Uani 1 1 d . . . . .
C8 C 0.41652(13) 0.78425(16) 0.29380(14) 0.0356(5) Uani 1 1 d . . . . .
H8C H 0.3761 0.7323 0.2781 0.053 Uiso 1 1 calc R U . . .
H8D H 0.4156 0.8149 0.2423 0.053 Uiso 1 1 calc R U . . .
H8E H 0.4012 0.8299 0.3280 0.053 Uiso 1 1 calc R U . . .
C9 C 0.70683(16) 0.7818(2) 0.31311(17) 0.0476(6) Uani 1 1 d . . . . .
H9A H 0.7309 0.8415 0.3401 0.071 Uiso 1 1 calc R U . . .
H9B H 0.6736 0.7921 0.2526 0.071 Uiso 1 1 calc R U . . .
H9C H 0.7523 0.7373 0.3201 0.071 Uiso 1 1 calc R U . . .
C10 C 0.77393(12) 0.68726(16) 0.46499(14) 0.0330(4) Uani 1 1 d . . . . .
C11 C 0.81263(14) 0.60563(17) 0.45203(15) 0.0373(5) Uani 1 1 d . . . . .
C12 C 0.90017(15) 0.60174(19) 0.48955(18) 0.0473(6) Uani 1 1 d . . . . .
H12 H 0.9283 0.5479 0.4810 0.057 Uiso 1 1 calc R U . . .
C13 C 0.94696(15) 0.6747(2) 0.5391(2) 0.0537(7) Uani 1 1 d . . . . .
H13 H 1.0066 0.6704 0.5642 0.064 Uiso 1 1 calc R U . . .
C14 C 0.90771(14) 0.75300(19) 0.55204(18) 0.0476(6) Uani 1 1 d . . . . .
H14 H 0.9406 0.8022 0.5867 0.057 Uiso 1 1 calc R U . . .
C15 C 0.82031(14) 0.76169(16) 0.51518(15) 0.0374(5) Uani 1 1 d . . . . .
C16 C 0.76137(15) 0.52419(17) 0.39953(16) 0.0422(5) Uani 1 1 d . . . . .
H16 H 0.7052 0.5268 0.4033 0.051 Uiso 1 1 calc R U . . .
C17 C 0.7986(2) 0.4296(2) 0.4333(2) 0.0695(9) Uani 1 1 d . . . . .
H17A H 0.8534 0.4233 0.4296 0.104 Uiso 1 1 calc R U . . .
H17B H 0.7608 0.3801 0.3997 0.104 Uiso 1 1 calc R U . . .
H17C H 0.8057 0.4239 0.4927 0.104 Uiso 1 1 calc R U . . .
C18 C 0.7453(3) 0.5325(3) 0.3065(2) 0.0873(12) Uani 1 1 d . . . . .
H18A H 0.7991 0.5359 0.3002 0.131 Uiso 1 1 calc R U . . .
H18B H 0.7125 0.5894 0.2830 0.131 Uiso 1 1 calc R U . . .
H18C H 0.7137 0.4774 0.2760 0.131 Uiso 1 1 calc R U . . .
C19 C 0.77820(15) 0.84945(17) 0.52981(15) 0.0408(5) Uani 1 1 d . . . . .
H19 H 0.7207 0.8528 0.4834 0.049 Uiso 1 1 calc R U . . .
C20 C 0.7674(2) 0.8453(2) 0.61378(19) 0.0612(8) Uani 1 1 d . . . . .
H20A H 0.7340 0.7899 0.6143 0.092 Uiso 1 1 calc R U . . .
H20B H 0.7384 0.9020 0.6202 0.092 Uiso 1 1 calc R U . . .
H20C H 0.8228 0.8413 0.6607 0.092 Uiso 1 1 calc R U . . .
C21 C 0.8242(2) 0.9398(2) 0.5264(2) 0.0667(8) Uani 1 1 d . . . . .
H21A H 0.8799 0.9402 0.5730 0.100 Uiso 1 1 calc R U . . .
H21B H 0.7917 0.9939 0.5319 0.100 Uiso 1 1 calc R U . . .
H21C H 0.8304 0.9433 0.4722 0.100 Uiso 1 1 calc R U . . .
C22 C 0.52727(12) 0.49550(14) 0.71661(13) 0.0279(4) Uani 1 1 d . . . . .
H22A H 0.4885 0.4412 0.7029 0.033 Uiso 1 1 calc R U . . .
H22B H 0.5171 0.5350 0.7591 0.033 Uiso 1 1 calc R U . . .
C23 C 0.64259(13) 0.41472(15) 0.82219(12) 0.0305(4) Uani 1 1 d . . . . .
C24 C 0.72447(13) 0.38060(17) 0.86060(13) 0.0353(5) Uani 1 1 d . . . . .
H24 H 0.7385 0.3491 0.9132 0.042 Uiso 1 1 calc R U . . .
C25 C 0.78771(12) 0.38753(16) 0.83041(13) 0.0323(4) Uani 1 1 d . . . . .
C26 C 0.58340(15) 0.39353(19) 0.86459(15) 0.0434(6) Uani 1 1 d . . . . .
H26A H 0.5645 0.4524 0.8808 0.065 Uiso 1 1 calc R U . . .
H26B H 0.6125 0.3554 0.9153 0.065 Uiso 1 1 calc R U . . .
H26C H 0.5346 0.3590 0.8253 0.065 Uiso 1 1 calc R U . . .
C27 C 0.87156(14) 0.3455(2) 0.88601(15) 0.0456(6) Uani 1 1 d . . . . .
H27A H 0.8910 0.3040 0.8520 0.068 Uiso 1 1 calc R U . . .
H27B H 0.8654 0.3094 0.9318 0.068 Uiso 1 1 calc R U . . .
H27C H 0.9127 0.3959 0.9103 0.068 Uiso 1 1 calc R U . . .
C28 C 0.84839(12) 0.42382(15) 0.73291(13) 0.0291(4) Uani 1 1 d . . . . .
C29 C 0.85634(12) 0.34555(16) 0.68732(13) 0.0315(4) Uani 1 1 d . . . . .
C30 C 0.92607(13) 0.34142(17) 0.66536(15) 0.0367(5) Uani 1 1 d . . . . .
H30 H 0.9328 0.2889 0.6345 0.044 Uiso 1 1 calc R U . . .
C31 C 0.98497(14) 0.41203(18) 0.68777(15) 0.0408(5) Uani 1 1 d . . . . .
H31 H 1.0317 0.4081 0.6721 0.049 Uiso 1 1 calc R U . . .
C32 C 0.97640(13) 0.48854(17) 0.73293(15) 0.0383(5) Uani 1 1 d . . . . .
H32 H 1.0177 0.5368 0.7483 0.046 Uiso 1 1 calc R U . . .
C33 C 0.90787(12) 0.49624(15) 0.75646(14) 0.0322(4) Uani 1 1 d . . . . .
C34 C 0.79282(13) 0.26581(16) 0.66219(15) 0.0367(5) Uani 1 1 d . . . . .
H34 H 0.7467 0.2831 0.6807 0.044 Uiso 1 1 calc R U . . .
C35 C 0.75414(18) 0.2516(2) 0.56775(18) 0.0607(8) Uani 1 1 d . . . . .
H35A H 0.7286 0.3104 0.5399 0.091 Uiso 1 1 calc R U . . .
H35B H 0.7108 0.2027 0.5536 0.091 Uiso 1 1 calc R U . . .
H35C H 0.7978 0.2323 0.5481 0.091 Uiso 1 1 calc R U . . .
C36 C 0.8311(2) 0.1733(2) 0.7054(3) 0.0852(12) Uani 1 1 d . . . . .
H36A H 0.8751 0.1533 0.6865 0.128 Uiso 1 1 calc R U . . .
H36B H 0.7871 0.1251 0.6904 0.128 Uiso 1 1 calc R U . . .
H36C H 0.8556 0.1820 0.7671 0.128 Uiso 1 1 calc R U . . .
C37 C 0.90041(14) 0.58191(16) 0.80582(15) 0.0383(5) Uani 1 1 d . . . . .
H37 H 0.8486 0.5739 0.8175 0.046 Uiso 1 1 calc R U . . .
C38 C 0.88915(16) 0.67039(18) 0.75291(18) 0.0497(6) Uani 1 1 d . . . . .
H38A H 0.9392 0.6803 0.7405 0.074 Uiso 1 1 calc R U . . .
H38B H 0.8814 0.7244 0.7845 0.074 Uiso 1 1 calc R U . . .
H38C H 0.8396 0.6636 0.6997 0.074 Uiso 1 1 calc R U . . .
C39 C 0.97457(17) 0.59259(19) 0.89099(16) 0.0480(6) Uani 1 1 d . . . . .
H39A H 0.9794 0.5361 0.9252 0.072 Uiso 1 1 calc R U . . .
H39B H 0.9655 0.6474 0.9209 0.072 Uiso 1 1 calc R U . . .
H39C H 1.0265 0.6011 0.8816 0.072 Uiso 1 1 calc R U . . .
O1A O 0.4502(4) 0.5924(4) 0.9700(4) 0.0325(13) Uani 0.25 1 d D . P A -1
C41 C 0.4200(9) 0.5010(10) 0.9412(12) 0.062(4) Uani 0.5 1 d D . P A -1
H41A H 0.4224 0.4889 0.8855 0.075 Uiso 0.5 1 calc R U P A -1
H41B H 0.3609 0.4945 0.9351 0.075 Uiso 0.5 1 calc R U P A -1
C42 C 0.4753(9) 0.4322(9) 1.0063(8) 0.042(2) Uani 0.5 1 d D . P A -1
H42A H 0.4847 0.3750 0.9784 0.050 Uiso 0.5 1 calc R U P A -1
H42B H 0.4494 0.4140 1.0462 0.050 Uiso 0.5 1 calc R U P A -1
C43 C 0.5591(8) 0.4851(7) 1.0532(8) 0.042(2) Uani 0.5 1 d D . P A -1
H43A H 0.5728 0.4884 1.1149 0.051 Uiso 0.5 1 calc R U P A -1
H43B H 0.6061 0.4542 1.0440 0.051 Uiso 0.5 1 calc R U P A -1
C44 C 0.5421(9) 0.5819(10) 1.0136(9) 0.046(3) Uani 0.5 1 d D . P A -1
H44A H 0.5652 0.6306 1.0579 0.055 Uiso 0.5 1 calc R U P A -1
H44B H 0.5691 0.5887 0.9727 0.055 Uiso 0.5 1 calc R U P A -1
O1B O 0.4803(7) 0.5671(7) 0.9320(7) 0.068(2) Uani 0.25 1 d D . P B -2

loop_
_atom_site_aniso_label
_atom_site_aniso_U_11
_atom_site_aniso_U_22
_atom_site_aniso_U_33
_atom_site_aniso_U_23
_atom_site_aniso_U_13
_atom_site_aniso_U_12
Ni1 0.02016(11) 0.02568(13) 0.02416(13) 0.00174(10) 0.00501(9) 0.00134(9)
Ni2 0.02091(12) 0.02949(14) 0.02101(12) -0.00140(10) 0.00723(9) 0.00046(9)
O1 0.0357(9) 0.0653(12) 0.0494(10) 0.0218(9) 0.0117(8) 0.0110(8)
O2 0.0408(9) 0.0748(13) 0.0407(10) 0.0182(9) 0.0188(8) 0.0087(8)
N1 0.0257(8) 0.0233(8) 0.0239(8) 0.0020(6) 0.0056(6) 0.0015(6)
N2 0.0268(8) 0.0236(8) 0.0245(8) 0.0009(6) 0.0094(7) 0.0000(6)
N3 0.0245(7) 0.0221(8) 0.0266(8) 0.0003(6) 0.0062(6) -0.0001(6)
N4 0.0261(8) 0.0303(9) 0.0353(9) -0.0006(7) 0.0110(7) -0.0021(7)
N5 0.0258(8) 0.0279(9) 0.0247(8) -0.0011(7) 0.0092(7) 0.0023(6)
N6 0.0234(8) 0.0338(9) 0.0284(9) -0.0049(7) 0.0091(7) 0.0008(7)
C1 0.0239(9) 0.0273(10) 0.0316(10) 0.0010(8) 0.0100(8) 0.0026(7)
C2 0.0248(9) 0.0227(10) 0.0262(9) -0.0020(8) 0.0053(7) 0.0012(7)
C3 0.0268(9) 0.0238(10) 0.0267(10) -0.0021(8) 0.0107(8) -0.0017(7)
C4 0.0216(8) 0.0254(10) 0.0301(10) 0.0014(8) 0.0048(8) 0.0016(7)
C5 0.0299(10) 0.0213(10) 0.0263(10) 0.0011(8) 0.0019(8) -0.0002(8)
C6 0.0398(11) 0.0289(11) 0.0283(10) 0.0054(8) 0.0091(9) -0.0008(9)
C7 0.0385(11) 0.0285(11) 0.0337(11) 0.0021(9) 0.0143(9) -0.0030(9)
C8 0.0349(11) 0.0297(11) 0.0326(11) 0.0063(9) 0.0032(9) 0.0037(9)
C9 0.0471(13) 0.0503(15) 0.0507(15) 0.0132(12) 0.0251(12) -0.0017(11)
C10 0.0258(9) 0.0352(12) 0.0386(12) 0.0056(9) 0.0133(9) -0.0015(8)
C11 0.0332(11) 0.0388(13) 0.0437(13) 0.0047(10) 0.0195(10) -0.0009(9)
C12 0.0345(12) 0.0468(15) 0.0651(17) 0.0068(12) 0.0244(12) 0.0060(10)
C13 0.0266(11) 0.0576(17) 0.0740(19) 0.0052(14) 0.0166(12) -0.0035(11)
C14 0.0312(11) 0.0452(15) 0.0603(16) 0.0018(12) 0.0115(11) -0.0084(10)
C15 0.0317(11) 0.0366(12) 0.0419(13) 0.0040(10) 0.0124(9) -0.0038(9)
C16 0.0423(12) 0.0383(13) 0.0501(14) -0.0034(11) 0.0226(11) -0.0004(10)
C17 0.075(2) 0.0421(16) 0.071(2) 0.0051(15) 0.0077(16) -0.0010(14)
C18 0.138(4) 0.062(2) 0.0507(19) -0.0056(16) 0.026(2) -0.018(2)
C19 0.0405(12) 0.0327(12) 0.0420(13) -0.0010(10) 0.0085(10) -0.0035(10)
C20 0.080(2) 0.0523(17) 0.0530(17) 0.0050(14) 0.0280(15) 0.0188(15)
C21 0.073(2) 0.0358(15) 0.090(2) 0.0013(15) 0.0307(18) -0.0106(14)
C22 0.0270(9) 0.0273(10) 0.0317(10) 0.0008(8) 0.0142(8) 0.0023(8)
C23 0.0334(10) 0.0353(11) 0.0228(10) -0.0002(8) 0.0112(8) 0.0011(8)
C24 0.0358(11) 0.0435(13) 0.0232(10) 0.0048(9) 0.0081(8) 0.0036(9)
C25 0.0277(10) 0.0364(12) 0.0258(10) -0.0013(9) 0.0032(8) 0.0022(8)
C26 0.0453(13) 0.0583(16) 0.0317(12) 0.0112(11) 0.0205(10) 0.0079(11)
C27 0.0316(11) 0.0595(16) 0.0361(12) 0.0109(11) 0.0032(9) 0.0074(11)
C28 0.0208(9) 0.0366(11) 0.0266(10) -0.0007(8) 0.0059(7) 0.0042(8)
C29 0.0239(9) 0.0371(12) 0.0307(10) -0.0038(9) 0.0078(8) 0.0019(8)
C30 0.0288(10) 0.0424(13) 0.0379(12) -0.0068(10) 0.0123(9) 0.0037(9)
C31 0.0293(11) 0.0490(14) 0.0462(13) -0.0021(11) 0.0173(10) 0.0034(10)
C32 0.0276(10) 0.0405(13) 0.0455(13) -0.0016(10) 0.0132(9) -0.0034(9)
C33 0.0262(9) 0.0335(11) 0.0328(11) 0.0003(9) 0.0073(8) 0.0023(8)
C34 0.0290(10) 0.0401(13) 0.0400(12) -0.0117(10) 0.0127(9) -0.0021(9)
C35 0.0523(16) 0.081(2) 0.0449(15) -0.0213(15) 0.0155(13) -0.0245(15)
C36 0.072(2) 0.055(2) 0.096(3) 0.0171(19) -0.0022(19) -0.0164(17)
C37 0.0317(11) 0.0356(12) 0.0468(13) -0.0062(10) 0.0145(10) -0.0011(9)
C38 0.0471(14) 0.0375(14) 0.0520(15) -0.0014(11) 0.0064(12) 0.0013(11)
C39 0.0550(15) 0.0453(15) 0.0368(13) -0.0060(11) 0.0109(11) -0.0007(12)
O1A 0.049(4) 0.022(3) 0.032(3) 0.008(2) 0.021(3) 0.016(3)
C41 0.071(7) 0.047(5) 0.068(6) 0.004(4) 0.026(5) -0.012(4)
C42 0.060(7) 0.034(4) 0.026(6) -0.004(4) 0.010(5) 0.005(4)
C43 0.059(6) 0.034(5) 0.043(4) 0.013(4) 0.030(4) 0.017(4)
C44 0.056(6) 0.041(5) 0.033(6) -0.004(4) 0.010(4) 0.000(4)
O1B 0.076(6) 0.048(5) 0.067(7) 0.010(5) 0.013(6) -0.006(5)

loop_
_atom_type_symbol
_atom_type_description
_atom_type_scat_dispersion_real
_atom_type_scat_dispersion_imag
_atom_type_scat_source
C C 0.0033 0.0016 'International Tables Vol C Tables 4.2.6.8 and 6.1.1.4'
H H 0.0000 0.0000 'International Tables Vol C Tables 4.2.6.8 and 6.1.1.4'
N N 0.0061 0.0033 'International Tables Vol C Tables 4.2.6.8 and 6.1.1.4'
O O 0.0106 0.0060 'International Tables Vol C Tables 4.2.6.8 and 6.1.1.4'
Ni Ni 0.3393 1.1124 'International Tables Vol C Tables 4.2.6.8 and 6.1.1.4'

loop_
_geom_angle_atom_site_label_1
_geom_angle_atom_site_label_2
_geom_angle_atom_site_label_3
_geom_angle
N1 Ni1 O1 94.65(7)
N1 Ni1 N3 83.43(7)
O1 Ni1 N3 175.16(8)
N1 Ni1 N4 175.88(8)
O1 Ni1 N4 87.95(8)
N3 Ni1 N4 94.22(7)
O2 Ni2 N2 94.99(7)
O2 Ni2 N5 175.87(8)
N2 Ni2 N5 82.92(7)
O2 Ni2 N6 87.36(7)
N2 Ni2 N6 177.57(7)
N5 Ni2 N6 94.78(7)
O2 O1 Ni1 132.78(14)
O1 O2 Ni2 131.01(14)
C2 N1 N2 108.17(15)
C2 N1 Ni1 119.83(13)
N2 N1 Ni1 131.92(12)
C3 N2 N1 108.02(15)
C3 N2 Ni2 119.94(13)
N1 N2 Ni2 131.96(12)
C5 N3 C4 117.15(16)
C5 N3 Ni1 127.27(14)
C4 N3 Ni1 115.56(12)
C7 N4 C10 116.33(17)
C7 N4 Ni1 125.72(14)
C10 N4 Ni1 117.71(14)
C23 N5 C22 116.80(16)
C23 N5 Ni2 126.96(14)
C22 N5 Ni2 116.24(12)
C25 N6 C28 115.81(16)
C25 N6 Ni2 125.10(13)
C28 N6 Ni2 119.08(13)
C3 C1 C2 104.21(16)
N1 C2 C1 109.79(17)
N1 C2 C4 113.48(17)
C1 C2 C4 136.72(18)
N2 C3 C1 109.81(17)
N2 C3 C22 113.81(16)
C1 C3 C22 136.38(17)
N3 C4 C2 107.58(15)
N3 C5 C6 122.61(18)
N3 C5 C8 120.03(18)
C6 C5 C8 117.35(18)
C5 C6 C7 126.27(19)
N4 C7 C6 123.35(19)
N4 C7 C9 120.9(2)
C6 C7 C9 115.7(2)
C15 C10 C11 122.11(19)
C15 C10 N4 118.74(19)
C11 C10 N4 119.14(19)
C12 C11 C10 117.4(2)
C12 C11 C16 121.1(2)
C10 C11 C16 121.56(19)
C13 C12 C11 121.3(2)
C14 C13 C12 120.3(2)
C13 C14 C15 121.1(2)
C14 C15 C10 117.8(2)
C14 C15 C19 120.2(2)
C10 C15 C19 121.98(19)
C17 C16 C18 110.4(3)
C17 C16 C11 113.2(2)
C18 C16 C11 112.8(2)
C15 C19 C21 113.4(2)
C15 C19 C20 111.8(2)
C21 C19 C20 109.2(2)
C3 C22 N5 106.94(15)
N5 C23 C24 122.43(18)
N5 C23 C26 120.13(18)
C24 C23 C26 117.44(19)
C25 C24 C23 127.1(2)
N6 C25 C24 123.41(18)
N6 C25 C27 120.59(19)
C24 C25 C27 116.00(19)
C33 C28 C29 121.68(18)
C33 C28 N6 119.47(18)
C29 C28 N6 118.84(18)
C28 C29 C30 118.0(2)
C28 C29 C34 122.29(18)
C30 C29 C34 119.70(19)
C31 C30 C29 121.1(2)
C30 C31 C32 120.2(2)
C31 C32 C33 121.0(2)
C28 C33 C32 118.0(2)
C28 C33 C37 122.56(18)
C32 C33 C37 119.5(2)
C35 C34 C29 111.8(2)
C35 C34 C36 109.3(3)
C29 C34 C36 112.4(2)
C33 C37 C38 110.6(2)
C33 C37 C39 112.96(19)
C38 C37 C39 110.5(2)
C41 O1A C44 105.0(10)
O1A C41 C42 107.5(11)
C41 C42 C43 105.0(9)
C44 C43 C42 103.5(8)
O1A C44 C43 107.4(10)

loop_
_geom_bond_atom_site_label_1
_geom_bond_atom_site_label_2
_geom_bond_distance
Ni1 N1 1.8315(16)
Ni1 O1 1.8343(17)
Ni1 N3 1.8806(16)
Ni1 N4 1.9014(17)
Ni2 O2 1.8275(16)
Ni2 N2 1.8367(16)
Ni2 N5 1.8841(16)
Ni2 N6 1.9068(17)
O1 O2 1.326(2)
N1 C2 1.338(2)
N1 N2 1.355(2)
N2 C3 1.342(2)
N3 C5 1.327(3)
N3 C4 1.480(2)
N4 C7 1.333(3)
N4 C10 1.445(3)
N5 C23 1.325(3)
N5 C22 1.484(2)
N6 C25 1.334(3)
N6 C28 1.449(2)
C1 C3 1.384(3)
C1 C2 1.388(3)
C2 C4 1.483(3)
C3 C22 1.482(3)
C5 C6 1.389(3)
C5 C8 1.514(3)
C6 C7 1.395(3)
C7 C9 1.512(3)
C10 C15 1.401(3)
C10 C11 1.403(3)
C11 C12 1.393(3)
C11 C16 1.521(3)
C12 C13 1.383(4)
C13 C14 1.370(4)
C14 C15 1.395(3)
C15 C19 1.517(3)
C16 C17 1.507(4)
C16 C18 1.514(4)
C19 C21 1.526(4)
C19 C20 1.527(4)
C23 C24 1.393(3)
C23 C26 1.503(3)
C24 C25 1.387(3)
C25 C27 1.510(3)
C28 C33 1.399(3)
C28 C29 1.400(3)
C29 C30 1.400(3)
C29 C34 1.520(3)
C30 C31 1.374(3)
C31 C32 1.379(3)
C32 C33 1.400(3)
C33 C37 1.520(3)
C34 C35 1.503(3)
C34 C36 1.530(4)
C37 C38 1.521(4)
C37 C39 1.525(3)
O1A C41 1.417(14)
O1A C44 1.474(14)
C41 C42 1.509(15)
C42 C43 1.548(13)
C43 C44 1.514(14)
